data_2214616
loop_
_publ_author_name
'P. Richard'
'M. Eleter'
'L. G. Hubert-Pfalzgraf'
'S. Daniele'

_publ_section_title
;Hexakis{\m~2~-4-[2-(diisopropylamino)ethylamino]pent-3-en-2-onato-\k^3^<i>N</i>,<i>O</i>:<i>O</i>}tricalcium(II)
 hexane solvate
;
_journal_coeditor_code DN2209
_journal_issue 8
_journal_name_full 'Acta Crystallographica Section E'
_journal_page_first m2049
_journal_page_last m2050
_journal_paper_doi 10.1107/S1600536807031789
_journal_volume 63
_journal_year 2007
_chemical_formula_iupac '[Ca3 (C13 H25 N2 O)6], C6 H14'
_chemical_formula_moiety 'C78 H150 Ca3 N12 O6, C6 H14'
_chemical_formula_sum 'C84 H164 Ca3 N12 O6'
_chemical_formula_weight 1558.51
_chemical_name_systematic
;
Hexakis{\m~2~-4-[2-(diisopropylamino)ethylamino]pent-3-en-2-onato-
\k^3^N,<i>O</i>:<i>O</i>}tricalcium(II) hexane solvate
;
_space_group_IT_number 15
_symmetry_cell_setting monoclinic
_symmetry_space_group_name_Hall '-C 2yc'
_symmetry_space_group_name_H-M 'C 1 2/c 1'
_atom_sites_solution_hydrogens geom
_atom_sites_solution_primary heavy
_atom_sites_solution_secondary difmap
_audit_creation_method SHELXL-97
_cell_angle_alpha 90.00
_cell_angle_beta 107.1320(10)
_cell_angle_gamma 90.00
_cell_formula_units_Z 4
_cell_length_a 24.1444(3)
_cell_length_b 15.3089(2)
_cell_length_c 26.6679(5)
_cell_measurement_reflns_used 9659
_cell_measurement_temperature 110(2)
_cell_measurement_theta_max 27.49
_cell_measurement_theta_min 1
_cell_volume 9419.7(3)
_computing_cell_refinement 'DENZO--SMN (Otwinowski & Minor, 1997)'
_computing_data_collection 'KappaCCD Server Software (Nonius, 1997)'
_computing_data_reduction DENZO--SMN
_computing_molecular_graphics 'ORTEPIII (Burnett & Johnson, 1996) and ORTEP-3 for Windows (Farrugia, 1997)'
_computing_publication_material 'SHELXL97 and WinGX (Farrugia, 1999)'
_computing_structure_refinement 'SHELXL97 (Sheldrick, 1997)'
_computing_structure_solution 'SHELXS97 (Sheldrick, 1997)'
_diffrn_ambient_temperature 110(2)
_diffrn_measured_fraction_theta_full 0.986
_diffrn_measured_fraction_theta_max 0.986
_diffrn_measurement_device_type 'Nonius KappaCCD'
_diffrn_measurement_method '\f scans (\k = 0) + additional \w scans'
_diffrn_radiation_monochromator graphite
_diffrn_radiation_source 'fine-focus sealed tube'
_diffrn_radiation_type MoK\a
_diffrn_radiation_wavelength 0.71073
_diffrn_reflns_av_R_equivalents 0.0345
_diffrn_reflns_av_sigmaI/netI 0.0491
_diffrn_reflns_limit_h_max 30
_diffrn_reflns_limit_h_min -30
_diffrn_reflns_limit_k_max 18
_diffrn_reflns_limit_k_min -19
_diffrn_reflns_limit_l_max 34
_diffrn_reflns_limit_l_min -34
_diffrn_reflns_number 19153
_diffrn_reflns_theta_full 27.50
_diffrn_reflns_theta_max 27.50
_diffrn_reflns_theta_min 2.07
_diffrn_standards_number 0
_exptl_absorpt_coefficient_mu 0.228
_exptl_absorpt_correction_type none
_exptl_crystal_colour colourless
_exptl_crystal_density_diffrn 1.099
_exptl_crystal_density_method 'not measured'
_exptl_crystal_description prism
_exptl_crystal_F_000 3440
_exptl_crystal_size_max 0.3
_exptl_crystal_size_mid 0.3
_exptl_crystal_size_min 0.25
_refine_diff_density_max 0.208
_refine_diff_density_min -0.230
_refine_ls_extinction_method none
_refine_ls_goodness_of_fit_ref 1.028
_refine_ls_hydrogen_treatment constr
_refine_ls_matrix_type full
_refine_ls_number_parameters 547
_refine_ls_number_reflns 10664
_refine_ls_number_restraints 14
_refine_ls_restrained_S_all 1.028
_refine_ls_R_factor_all 0.0605
_refine_ls_R_factor_gt 0.0405
_refine_ls_shift/su_max 0.001
_refine_ls_shift/su_mean 0.000
_refine_ls_structure_factor_coef Fsqd
_refine_ls_weighting_details 'calc w=1/[\s^2^(Fo^2^)+(0.0458P)^2^+5.2682P] where P=(Fo^2^+2Fc^2^)/3'
_refine_ls_weighting_scheme calc
_refine_ls_wR_factor_gt 0.0959
_refine_ls_wR_factor_ref 0.1047
_reflns_number_gt 8196
_reflns_number_total 10664
_reflns_threshold_expression I>2sigma(I)
_cod_data_source_file dn2209.cif
_cod_data_source_block I
_cod_original_sg_symbol_H-M 'C 2/c'
_cod_database_code 2214616
_cod_database_fobs_code 2214616

loop_
_symmetry_equiv_pos_as_xyz
'x, y, z'
'-x, y, -z+1/2'
'x+1/2, y+1/2, z'
'-x+1/2, y+1/2, -z+1/2'
'-x, -y, -z'
'x, -y, z-1/2'
'-x+1/2, -y+1/2, -z'
'x+1/2, -y+1/2, z-1/2'

loop_
_atom_site_type_symbol
_atom_site_label
_atom_site_fract_x
_atom_site_fract_y
_atom_site_fract_z
_atom_site_U_iso_or_equiv
_atom_site_adp_type
_atom_site_calc_flag
_atom_site_refinement_flags
_atom_site_occupancy
_atom_site_disorder_assembly
_atom_site_disorder_group
C C1 0.03612(7) 0.01492(10) 0.19167(6) 0.0264(3) Uani d . 1 . .
H H1A 0.0676 0.0495 0.2127 0.040 Uiso calc R 1 . .
H H1B 0.0508 -0.0279 0.1726 0.040 Uiso calc R 1 . .
H H1C 0.0171 -0.0140 0.2140 0.040 Uiso calc R 1 . .
C C2 -0.00666(6) 0.07331(9) 0.15352(6) 0.0201(3) Uani d . 1 . .
C C3 -0.02456(6) 0.05069(10) 0.10133(6) 0.0224(3) Uani d . 1 . .
H H3 -0.0098 -0.0018 0.0933 0.027 Uiso calc R 1 . .
C C4 -0.06277(6) 0.09587(10) 0.05709(6) 0.0212(3) Uani d . 1 B .
C C5 -0.07075(7) 0.05060(11) 0.00496(6) 0.0306(4) Uani d . 1 . .
H H5A -0.1112 0.0392 -0.0112 0.046 Uiso calc R 1 . .
H H5B -0.0498 -0.0036 0.0106 0.046 Uiso calc R 1 . .
H H5C -0.0564 0.0874 -0.0175 0.046 Uiso calc R 1 . .
C C6 -0.12108(6) 0.21628(11) 0.01393(6) 0.0261(3) Uani d . 1 B .
H H6A -0.1571 0.2383 0.0183 0.031 Uiso calc R 1 . .
H H6B -0.1306 0.1766 -0.0157 0.031 Uiso calc R 1 . .
C C7 -0.08580(7) 0.29214(11) 0.00281(7) 0.0302(4) Uani d D 1 . .
H H7A -0.1095 0.3259 -0.0265 0.036 Uiso calc R 1 A 1
H H7B -0.0744 0.3301 0.0332 0.036 Uiso calc R 1 A 1
N N2 -0.0335(4) 0.2609(9) -0.0097(4) 0.0202(16) Uani d PD 0.54 B 1
C C8 0.01620(13) 0.2779(2) 0.03670(14) 0.0250(6) Uani d PD 0.54 B 1
H H8 0.0034 0.2633 0.0673 0.030 Uiso calc PR 0.54 B 1
C C9 0.0646(3) 0.2142(4) 0.0370(3) 0.0333(11) Uani d PD 0.54 B 1
H H9A 0.0492 0.1560 0.0315 0.050 Uiso calc PR 0.54 B 1
H H9B 0.0941 0.2172 0.0702 0.050 Uiso calc PR 0.54 B 1
H H9C 0.0810 0.2292 0.0094 0.050 Uiso calc PR 0.54 B 1
C C10 0.0389(2) 0.3719(3) 0.04501(17) 0.0337(9) Uani d PD 0.54 B 1
H H10A 0.0077 0.4107 0.0452 0.051 Uiso calc PR 0.54 B 1
H H10B 0.0546 0.3879 0.0171 0.051 Uiso calc PR 0.54 B 1
H H10C 0.0687 0.3760 0.0780 0.051 Uiso calc PR 0.54 B 1
C C11 -0.02796(17) 0.2864(2) -0.06088(13) 0.0274(7) Uani d PD 0.54 B 1
H H11 0.0129 0.2784 -0.0587 0.033 Uiso calc PR 0.54 B 1
C C12 -0.0434(3) 0.3802(4) -0.0801(2) 0.0430(13) Uani d PD 0.54 B 1
H H12A -0.0212 0.4205 -0.0544 0.064 Uiso calc PR 0.54 B 1
H H12B -0.0839 0.3901 -0.0854 0.064 Uiso calc PR 0.54 B 1
H H12C -0.0347 0.3887 -0.1127 0.064 Uiso calc PR 0.54 B 1
C C13 -0.0619(2) 0.2222(3) -0.10225(16) 0.0387(9) Uani d PD 0.54 B 1
H H13A -0.0518 0.1636 -0.0903 0.058 Uiso calc PR 0.54 B 1
H H13B -0.0526 0.2316 -0.1344 0.058 Uiso calc PR 0.54 B 1
H H13C -0.1027 0.2310 -0.1080 0.058 Uiso calc PR 0.54 B 1
N N2X -0.0405(5) 0.2711(11) -0.0197(4) 0.0208(18) Uani d PD 0.46 B 2
C C8X 0.02092(15) 0.2937(2) 0.00340(18) 0.0322(8) Uani d PD 0.46 B 2
H H8X 0.0402 0.2847 -0.0238 0.039 Uiso calc PR 0.46 B 2
C C9X 0.0489(3) 0.2328(5) 0.0481(3) 0.051(2) Uani d PD 0.46 B 2
H H9X1 0.0415 0.1735 0.0365 0.077 Uiso calc PR 0.46 B 2
H H9X2 0.0331 0.2433 0.0766 0.077 Uiso calc PR 0.46 B 2
H H9X3 0.0900 0.2430 0.0596 0.077 Uiso calc PR 0.46 B 2
C C10X 0.0314(3) 0.3897(4) 0.0215(2) 0.0450(14) Uani d PD 0.46 B 2
H H10D 0.0131 0.4278 -0.0072 0.068 Uiso calc PR 0.46 B 2
H H10E 0.0722 0.4013 0.0332 0.068 Uiso calc PR 0.46 B 2
H H10F 0.0152 0.3998 0.0499 0.068 Uiso calc PR 0.46 B 2
C C11X -0.06212(19) 0.2748(3) -0.07734(16) 0.0252(7) Uani d PD 0.46 B 2
H H11X -0.1033 0.2593 -0.0865 0.030 Uiso calc PR 0.46 B 2
C C12X -0.0600(3) 0.3671(4) -0.0997(2) 0.0349(13) Uani d PD 0.46 B 2
H H12D -0.0773 0.4079 -0.0814 0.052 Uiso calc PR 0.46 B 2
H H12E -0.0810 0.3675 -0.1364 0.052 Uiso calc PR 0.46 B 2
H H12F -0.0204 0.3832 -0.0952 0.052 Uiso calc PR 0.46 B 2
C C13X -0.0344(2) 0.2077(4) -0.1049(2) 0.0426(13) Uani d PD 0.46 B 2
H H13D -0.0355 0.1511 -0.0897 0.064 Uiso calc PR 0.46 B 2
H H13E 0.0051 0.2238 -0.1007 0.064 Uiso calc PR 0.46 B 2
H H13F -0.0554 0.2060 -0.1415 0.064 Uiso calc PR 0.46 B 2
C C14 0.03140(7) 0.43725(11) 0.18893(8) 0.0356(4) Uani d . 1 . .
H H14A 0.0389 0.4394 0.2263 0.053 Uiso calc R 1 . .
H H14B 0.0341 0.4950 0.1759 0.053 Uiso calc R 1 . .
H H14C 0.0594 0.4000 0.1805 0.053 Uiso calc R 1 . .
C C15 -0.02842(6) 0.40173(9) 0.16407(6) 0.0221(3) Uani d . 1 . .
C C16 -0.06666(6) 0.44917(10) 0.12539(6) 0.0240(3) Uani d . 1 . .
H H16 -0.0512 0.4992 0.1149 0.029 Uiso calc R 1 . .
C C17 -0.12707(6) 0.43358(10) 0.09841(6) 0.0223(3) Uani d . 1 B .
C C18 -0.15555(7) 0.50790(11) 0.06224(7) 0.0341(4) Uani d . 1 . .
H H18A -0.1637 0.4894 0.0264 0.051 Uiso calc R 1 . .
H H18B -0.1299 0.5573 0.0684 0.051 Uiso calc R 1 . .
H H18C -0.1911 0.5239 0.0691 0.051 Uiso calc R 1 . .
C C19 -0.21716(6) 0.35616(10) 0.08018(6) 0.0228(3) Uani d . 1 B .
H H19A -0.2268 0.2999 0.0631 0.027 Uiso calc R 1 . .
H H19B -0.2301 0.4013 0.0538 0.027 Uiso calc R 1 . .
C C20 -0.24847(6) 0.36647(10) 0.12203(6) 0.0224(3) Uani d . 1 . .
H H20A -0.2888 0.3504 0.1071 0.027 Uiso calc R 1 . .
H H20B -0.2315 0.3266 0.1507 0.027 Uiso calc R 1 . .
C C21 -0.29068(6) 0.51364(10) 0.11119(6) 0.0244(3) Uani d . 1 . .
H H21 -0.2969 0.4976 0.0744 0.029 Uiso calc R 1 . .
C C22 -0.27038(8) 0.60871(11) 0.11683(7) 0.0349(4) Uani d . 1 . .
H H22A -0.2335 0.6129 0.1101 0.052 Uiso calc R 1 . .
H H22B -0.2667 0.6286 0.1518 0.052 Uiso calc R 1 . .
H H22C -0.2982 0.6443 0.0921 0.052 Uiso calc R 1 . .
C C23 -0.34947(7) 0.50708(11) 0.12156(7) 0.0296(4) Uani d . 1 . .
H H23A -0.3625 0.4475 0.1175 0.044 Uiso calc R 1 . .
H H23B -0.3770 0.5432 0.0970 0.044 Uiso calc R 1 . .
H H23C -0.3458 0.5263 0.1566 0.044 Uiso calc R 1 . .
C C24 -0.23473(7) 0.46046(11) 0.20018(6) 0.0267(3) Uani d . 1 . .
H H24 -0.2443 0.5201 0.2081 0.032 Uiso calc R 1 . .
C C25 -0.17030(7) 0.44731(12) 0.22745(7) 0.0344(4) Uani d . 1 . .
H H25A -0.1482 0.4865 0.2127 0.052 Uiso calc R 1 . .
H H25B -0.1598 0.3881 0.2226 0.052 Uiso calc R 1 . .
H H25C -0.1623 0.4590 0.2643 0.052 Uiso calc R 1 . .
C C26 -0.27080(8) 0.39859(13) 0.22335(7) 0.0381(4) Uani d . 1 . .
H H26A -0.3112 0.4076 0.2059 0.057 Uiso calc R 1 . .
H H26B -0.2630 0.4103 0.2601 0.057 Uiso calc R 1 . .
H H26C -0.2607 0.3392 0.2185 0.057 Uiso calc R 1 . .
C C27 -0.12638(7) 0.22155(11) 0.30709(6) 0.0272(3) Uani d . 1 . .
H H27A -0.0917 0.1914 0.3261 0.041 Uiso calc R 1 . .
H H27B -0.1575 0.2054 0.3209 0.041 Uiso calc R 1 . .
H H27C -0.1201 0.2834 0.3108 0.041 Uiso calc R 1 . .
C C28 -0.14193(6) 0.19710(9) 0.24988(6) 0.0200(3) Uani d . 1 . .
C C29 -0.19634(6) 0.16570(10) 0.22532(6) 0.0229(3) Uani d . 1 . .
H H29 -0.2209 0.1629 0.2464 0.027 Uiso calc R 1 . .
C C30 -0.22169(6) 0.13627(9) 0.17216(6) 0.0215(3) Uani d . 1 B .
C C31 -0.28271(7) 0.10094(12) 0.16156(7) 0.0319(4) Uani d . 1 . .
H H31A -0.3098 0.1416 0.1401 0.048 Uiso calc R 1 . .
H H31B -0.2913 0.0929 0.1942 0.048 Uiso calc R 1 . .
H H31C -0.2857 0.0459 0.1437 0.048 Uiso calc R 1 . .
C C32 -0.22305(6) 0.10384(10) 0.08364(6) 0.0232(3) Uani d . 1 B .
H H32A -0.2188 0.1442 0.0570 0.028 Uiso calc R 1 . .
H H32B -0.2641 0.0960 0.0789 0.028 Uiso calc R 1 . .
C C33 -0.19624(7) 0.01598(10) 0.07648(6) 0.0252(3) Uani d . 1 . .
H H33A -0.2093 0.0001 0.0396 0.030 Uiso calc R 1 . .
H H33B -0.1544 0.0223 0.0865 0.030 Uiso calc R 1 . .
C C34 -0.26656(7) -0.09638(10) 0.08128(6) 0.0269(3) Uani d . 1 . .
H H34 -0.2935 -0.0493 0.0654 0.032 Uiso calc R 1 . .
C C35 -0.29155(8) -0.14053(12) 0.12123(7) 0.0351(4) Uani d . 1 . .
H H35A -0.2909 -0.1002 0.1490 0.053 Uiso calc R 1 . .
H H35B -0.2687 -0.1909 0.1356 0.053 Uiso calc R 1 . .
H H35C -0.3308 -0.1582 0.1043 0.053 Uiso calc R 1 . .
C C36 -0.26749(8) -0.16028(11) 0.03701(7) 0.0367(4) Uani d . 1 . .
H H36A -0.2518 -0.1324 0.0120 0.055 Uiso calc R 1 . .
H H36B -0.3067 -0.1779 0.0200 0.055 Uiso calc R 1 . .
H H36C -0.2446 -0.2107 0.0512 0.055 Uiso calc R 1 . .
C C37 -0.16169(7) -0.11353(11) 0.13201(7) 0.0299(4) Uani d . 1 . .
H H37 -0.1782 -0.1655 0.1436 0.036 Uiso calc R 1 . .
C C38 -0.12600(8) -0.14521(12) 0.09636(8) 0.0420(5) Uani d . 1 . .
H H38A -0.1512 -0.1728 0.0658 0.063 Uiso calc R 1 . .
H H38B -0.0974 -0.1864 0.1151 0.063 Uiso calc R 1 . .
H H38C -0.1071 -0.0963 0.0859 0.063 Uiso calc R 1 . .
C C39 -0.12278(7) -0.06952(12) 0.18109(7) 0.0376(4) Uani d . 1 . .
H H39A -0.1458 -0.0505 0.2029 0.056 Uiso calc R 1 . .
H H39B -0.1040 -0.0201 0.1711 0.056 Uiso calc R 1 . .
H H39C -0.0941 -0.1103 0.2002 0.056 Uiso calc R 1 . .
C C40 0.47431(10) 0.18978(15) 0.26053(9) 0.0564(6) Uani d . 1 . .
H H40A 0.4784 0.1415 0.2849 0.068 Uiso calc R 1 . .
H H40B 0.4748 0.2434 0.2801 0.068 Uiso calc R 1 . .
C C41 0.41649(11) 0.18220(16) 0.21952(10) 0.0638(6) Uani d . 1 . .
H H41A 0.4138 0.1253 0.2030 0.077 Uiso calc R 1 . .
H H41B 0.4142 0.2260 0.1927 0.077 Uiso calc R 1 . .
C C42 0.36531(11) 0.19359(19) 0.24107(11) 0.0717(7) Uani d . 1 . .
H H42A 0.3299 0.1881 0.2130 0.108 Uiso calc R 1 . .
H H42B 0.3670 0.2503 0.2568 0.108 Uiso calc R 1 . .
H H42C 0.3667 0.1496 0.2670 0.108 Uiso calc R 1 . .
Ca Ca1 -0.107689(11) 0.224696(18) 0.140247(11) 0.01547(7) Uani d . 1 B .
Ca Ca2 0.0000 0.22675(3) 0.2500 0.01720(9) Uani d S 1 . .
O O1 -0.02404(4) 0.14111(7) 0.17375(4) 0.0220(2) Uani d . 1 . .
O O2 -0.03891(4) 0.32665(6) 0.18186(4) 0.0243(2) Uani d . 1 . .
O O3 -0.10101(4) 0.20875(7) 0.22811(4) 0.0230(2) Uani d . 1 . .
N N1 -0.08916(5) 0.16878(8) 0.06134(5) 0.0203(3) Uani d . 1 . .
N N3 -0.15417(5) 0.36245(8) 0.10367(5) 0.0199(3) Uani d . 1 . .
N N4 -0.24532(5) 0.45532(8) 0.14261(5) 0.0211(3) Uani d . 1 . .
N N5 -0.19571(5) 0.14134(8) 0.13566(5) 0.0205(3) Uani d . 1 . .
N N6 -0.21080(5) -0.05430(8) 0.10712(5) 0.0231(3) Uani d . 1 . .

loop_
_atom_site_aniso_label
_atom_site_aniso_U_11
_atom_site_aniso_U_22
_atom_site_aniso_U_33
_atom_site_aniso_U_12
_atom_site_aniso_U_13
_atom_site_aniso_U_23
C1 0.0279(8) 0.0246(8) 0.0268(8) 0.0088(7) 0.0079(7) 0.0032(7)
C2 0.0179(7) 0.0195(7) 0.0243(8) 0.0009(6) 0.0084(6) 0.0006(6)
C3 0.0250(8) 0.0184(7) 0.0254(8) 0.0009(6) 0.0097(6) -0.0040(6)
C4 0.0199(7) 0.0239(7) 0.0210(8) -0.0044(6) 0.0078(6) -0.0037(6)
C5 0.0334(9) 0.0341(9) 0.0243(8) 0.0004(7) 0.0088(7) -0.0089(7)
C6 0.0210(7) 0.0388(9) 0.0191(8) 0.0052(7) 0.0067(6) 0.0022(7)
C7 0.0357(9) 0.0300(9) 0.0291(9) 0.0100(7) 0.0162(7) 0.0094(7)
N2 0.018(3) 0.026(4) 0.017(3) 0.006(2) 0.005(2) 0.008(2)
C8 0.0229(16) 0.0235(15) 0.0258(17) 0.0013(13) 0.0029(13) 0.0006(14)
C9 0.024(3) 0.033(2) 0.039(3) 0.0037(18) 0.0027(17) 0.0006(18)
C10 0.029(2) 0.030(2) 0.040(3) -0.0002(16) 0.006(2) -0.0024(19)
C11 0.0266(17) 0.0329(18) 0.0244(17) -0.0036(15) 0.0101(15) 0.0048(14)
C12 0.053(4) 0.041(3) 0.035(3) -0.010(2) 0.012(2) 0.011(2)
C13 0.057(3) 0.040(2) 0.0202(18) -0.007(2) 0.012(2) -0.0016(17)
N2X 0.016(2) 0.016(3) 0.025(4) 0.005(2) -0.002(2) 0.008(3)
C8X 0.0245(18) 0.032(2) 0.036(2) -0.0019(15) 0.0021(16) 0.0067(17)
C9X 0.033(4) 0.040(4) 0.064(5) -0.016(3) -0.013(3) 0.016(3)
C10X 0.045(3) 0.033(3) 0.046(4) -0.017(2) -0.003(3) 0.003(3)
C11X 0.024(2) 0.032(2) 0.0212(19) -0.0042(17) 0.0091(16) 0.0009(17)
C12X 0.034(3) 0.037(3) 0.037(4) -0.002(2) 0.014(3) 0.010(3)
C13X 0.052(3) 0.045(3) 0.039(3) 0.006(3) 0.026(3) -0.001(2)
C14 0.0286(9) 0.0257(8) 0.0438(11) -0.0079(7) -0.0030(8) 0.0064(8)
C15 0.0229(7) 0.0188(7) 0.0240(8) -0.0014(6) 0.0058(6) -0.0005(6)
C16 0.0250(8) 0.0203(7) 0.0275(8) -0.0006(6) 0.0088(6) 0.0047(6)
C17 0.0253(8) 0.0233(7) 0.0193(7) 0.0055(6) 0.0080(6) 0.0033(6)
C18 0.0297(9) 0.0322(9) 0.0388(10) 0.0048(7) 0.0074(8) 0.0149(8)
C19 0.0212(7) 0.0228(7) 0.0217(8) 0.0046(6) 0.0022(6) -0.0019(6)
C20 0.0186(7) 0.0218(7) 0.0253(8) 0.0025(6) 0.0042(6) 0.0005(6)
C21 0.0254(8) 0.0248(8) 0.0216(8) 0.0084(6) 0.0051(6) 0.0003(6)
C22 0.0398(10) 0.0262(8) 0.0407(10) 0.0090(7) 0.0153(8) 0.0039(8)
C23 0.0226(8) 0.0339(9) 0.0298(9) 0.0076(7) 0.0035(7) -0.0038(7)
C24 0.0269(8) 0.0306(8) 0.0205(8) 0.0075(7) 0.0038(6) -0.0038(7)
C25 0.0292(9) 0.0407(10) 0.0278(9) 0.0077(8) -0.0005(7) -0.0041(8)
C26 0.0384(10) 0.0504(11) 0.0282(9) 0.0082(9) 0.0142(8) 0.0058(8)
C27 0.0299(8) 0.0321(8) 0.0224(8) -0.0029(7) 0.0118(7) -0.0007(7)
C28 0.0221(7) 0.0192(7) 0.0204(7) 0.0032(6) 0.0087(6) 0.0029(6)
C29 0.0233(7) 0.0233(7) 0.0255(8) 0.0000(6) 0.0125(6) -0.0003(6)
C30 0.0187(7) 0.0179(7) 0.0279(8) 0.0008(6) 0.0069(6) 0.0016(6)
C31 0.0242(8) 0.0374(9) 0.0366(10) -0.0066(7) 0.0128(7) -0.0051(8)
C32 0.0230(7) 0.0239(7) 0.0210(8) -0.0053(6) 0.0036(6) 0.0002(6)
C33 0.0299(8) 0.0230(8) 0.0231(8) -0.0057(6) 0.0085(6) -0.0032(6)
C34 0.0280(8) 0.0236(8) 0.0249(8) -0.0069(6) 0.0013(7) -0.0014(6)
C35 0.0347(9) 0.0349(9) 0.0336(10) -0.0143(8) 0.0069(8) 0.0010(8)
C36 0.0478(11) 0.0270(8) 0.0298(9) -0.0089(8) 0.0031(8) -0.0035(7)
C37 0.0304(8) 0.0251(8) 0.0313(9) -0.0035(7) 0.0046(7) 0.0025(7)
C38 0.0419(10) 0.0336(10) 0.0508(12) 0.0071(8) 0.0140(9) 0.0006(9)
C39 0.0293(9) 0.0445(10) 0.0333(10) -0.0067(8) 0.0006(7) 0.0039(8)
C40 0.0796(17) 0.0473(12) 0.0545(14) -0.0031(12) 0.0389(13) 0.0011(11)
C41 0.0844(18) 0.0534(14) 0.0609(16) -0.0170(13) 0.0331(14) -0.0008(12)
C42 0.0645(16) 0.0838(19) 0.0715(18) -0.0185(14) 0.0270(14) -0.0046(15)
Ca1 0.01479(13) 0.01616(14) 0.01496(14) 0.00052(11) 0.00360(10) 0.00004(11)
Ca2 0.01669(19) 0.01833(19) 0.0150(2) 0.000 0.00218(15) 0.000
O1 0.0220(5) 0.0237(5) 0.0185(5) 0.0056(4) 0.0030(4) -0.0033(4)
O2 0.0258(5) 0.0174(5) 0.0238(6) -0.0037(4) -0.0020(4) 0.0033(4)
O3 0.0185(5) 0.0346(6) 0.0168(5) -0.0012(4) 0.0066(4) 0.0012(4)
N1 0.0177(6) 0.0253(6) 0.0180(6) 0.0001(5) 0.0053(5) 0.0008(5)
N3 0.0184(6) 0.0217(6) 0.0195(6) 0.0032(5) 0.0055(5) 0.0001(5)
N4 0.0202(6) 0.0211(6) 0.0207(7) 0.0047(5) 0.0041(5) -0.0005(5)
N5 0.0211(6) 0.0186(6) 0.0215(6) -0.0020(5) 0.0058(5) -0.0003(5)
N6 0.0239(6) 0.0206(6) 0.0228(7) -0.0057(5) 0.0039(5) 0.0005(5)

loop_
_atom_type_symbol
_atom_type_description
_atom_type_scat_dispersion_real
_atom_type_scat_dispersion_imag
_atom_type_scat_source
C C 0.0033 0.0016 'International Tables Vol C Tables 4.2.6.8 and 6.1.1.4'
H H 0.0000 0.0000 'International Tables Vol C Tables 4.2.6.8 and 6.1.1.4'
Ca Ca 0.2262 0.3064 'International Tables Vol C Tables 4.2.6.8 and 6.1.1.4'
N N 0.0061 0.0033 'International Tables Vol C Tables 4.2.6.8 and 6.1.1.4'
O O 0.0106 0.0060 'International Tables Vol C Tables 4.2.6.8 and 6.1.1.4'

loop_
_geom_angle_atom_site_label_1
_geom_angle_atom_site_label_2
_geom_angle_atom_site_label_3
_geom_angle_site_symmetry_1
_geom_angle_site_symmetry_3
_geom_angle
C2 C1 H1A . . 109.5
C2 C1 H1B . . 109.5
H1A C1 H1B . . 109.5
C2 C1 H1C . . 109.5
H1A C1 H1C . . 109.5
H1B C1 H1C . . 109.5
O1 C2 C3 . . 125.43(13)
O1 C2 C1 . . 115.79(13)
C3 C2 C1 . . 118.78(13)
C2 C3 C4 . . 129.94(14)
C2 C3 H3 . . 115.0
C4 C3 H3 . . 115.0
N1 C4 C3 . . 123.34(13)
N1 C4 C5 . . 122.49(14)
C3 C4 C5 . . 114.16(13)
C4 C5 H5A . . 109.5
C4 C5 H5B . . 109.5
H5A C5 H5B . . 109.5
C4 C5 H5C . . 109.5
H5A C5 H5C . . 109.5
H5B C5 H5C . . 109.5
N1 C6 C7 . . 111.40(13)
N1 C6 H6A . . 109.3
C7 C6 H6A . . 109.3
N1 C6 H6B . . 109.3
C7 C6 H6B . . 109.3
H6A C6 H6B . . 108.0
N2X C7 N2 . . 12.2(8)
N2X C7 C6 . . 116.8(7)
N2 C7 C6 . . 111.2(6)
N2X C7 H7A . . 97.2
N2 C7 H7A . . 109.4
C6 C7 H7A . . 109.4
N2X C7 H7B . . 115.0
N2 C7 H7B . . 109.4
C6 C7 H7B . . 109.4
H7A C7 H7B . . 108.0
C11 N2 C8 . . 117.5(8)
C11 N2 C7 . . 116.2(6)
C8 N2 C7 . . 107.0(7)
N2 C8 C9 . . 109.0(6)
N2 C8 C10 . . 117.2(6)
C9 C8 C10 . . 111.1(4)
N2 C8 H8 . . 106.3
C9 C8 H8 . . 106.3
C10 C8 H8 . . 106.3
C8 C9 H9A . . 109.5
C8 C9 H9B . . 109.5
H9A C9 H9B . . 109.5
C8 C9 H9C . . 109.5
H9A C9 H9C . . 109.5
H9B C9 H9C . . 109.5
C8 C10 H10A . . 109.5
C8 C10 H10B . . 109.5
H10A C10 H10B . . 109.5
C8 C10 H10C . . 109.5
H10A C10 H10C . . 109.5
H10B C10 H10C . . 109.5
N2 C11 C13 . . 109.0(6)
N2 C11 C12 . . 118.9(6)
C13 C11 C12 . . 109.6(3)
N2 C11 H11 . . 106.2
C13 C11 H11 . . 106.2
C12 C11 H11 . . 106.2
C11 C12 H12A . . 109.5
C11 C12 H12B . . 109.5
H12A C12 H12B . . 109.5
C11 C12 H12C . . 109.5
H12A C12 H12C . . 109.5
H12B C12 H12C . . 109.5
C11 C13 H13A . . 109.5
C11 C13 H13B . . 109.5
H13A C13 H13B . . 109.5
C11 C13 H13C . . 109.5
H13A C13 H13C . . 109.5
H13B C13 H13C . . 109.5
C7 N2X C8X . . 124.9(9)
C7 N2X C11X . . 110.4(7)
C8X N2X C11X . . 115.6(8)
N2X C8X C9X . . 110.4(6)
N2X C8X C10X . . 114.0(7)
C9X C8X C10X . . 110.3(5)
N2X C8X H8X . . 107.3
C9X C8X H8X . . 107.3
C10X C8X H8X . . 107.3
C8X C9X H9X1 . . 109.5
C8X C9X H9X2 . . 109.5
H9X1 C9X H9X2 . . 109.5
C8X C9X H9X3 . . 109.5
H9X1 C9X H9X3 . . 109.5
H9X2 C9X H9X3 . . 109.5
C8X C10X H10D . . 109.5
C8X C10X H10E . . 109.5
H10D C10X H10E . . 109.5
C8X C10X H10F . . 109.5
H10D C10X H10F . . 109.5
H10E C10X H10F . . 109.5
N2X C11X C13X . . 113.9(6)
N2X C11X C12X . . 113.4(7)
C13X C11X C12X . . 111.2(4)
N2X C11X H11X . . 105.8
C13X C11X H11X . . 105.8
C12X C11X H11X . . 105.8
C11X C12X H12D . . 109.5
C11X C12X H12E . . 109.5
H12D C12X H12E . . 109.5
C11X C12X H12F . . 109.5
H12D C12X H12F . . 109.5
H12E C12X H12F . . 109.5
C11X C13X H13D . . 109.5
C11X C13X H13E . . 109.5
H13D C13X H13E . . 109.5
C11X C13X H13F . . 109.5
H13D C13X H13F . . 109.5
H13E C13X H13F . . 109.5
C15 C14 H14A . . 109.5
C15 C14 H14B . . 109.5
H14A C14 H14B . . 109.5
C15 C14 H14C . . 109.5
H14A C14 H14C . . 109.5
H14B C14 H14C . . 109.5
O2 C15 C16 . . 125.71(14)
O2 C15 C14 . . 115.18(13)
C16 C15 C14 . . 119.11(14)
C15 C16 C17 . . 130.12(14)
C15 C16 H16 . . 114.9
C17 C16 H16 . . 114.9
N3 C17 C16 . . 123.50(13)
N3 C17 C18 . . 123.25(14)
C16 C17 C18 . . 113.24(13)
C17 C18 H18A . . 109.5
C17 C18 H18B . . 109.5
H18A C18 H18B . . 109.5
C17 C18 H18C . . 109.5
H18A C18 H18C . . 109.5
H18B C18 H18C . . 109.5
N3 C19 C20 . . 110.76(12)
N3 C19 H19A . . 109.5
C20 C19 H19A . . 109.5
N3 C19 H19B . . 109.5
C20 C19 H19B . . 109.5
H19A C19 H19B . . 108.1
N4 C20 C19 . . 112.84(12)
N4 C20 H20A . . 109.0
C19 C20 H20A . . 109.0
N4 C20 H20B . . 109.0
C19 C20 H20B . . 109.0
H20A C20 H20B . . 107.8
N4 C21 C23 . . 115.67(13)
N4 C21 C22 . . 111.04(13)
C23 C21 C22 . . 109.44(13)
N4 C21 H21 . . 106.7
C23 C21 H21 . . 106.7
C22 C21 H21 . . 106.7
C21 C22 H22A . . 109.5
C21 C22 H22B . . 109.5
H22A C22 H22B . . 109.5
C21 C22 H22C . . 109.5
H22A C22 H22C . . 109.5
H22B C22 H22C . . 109.5
C21 C23 H23A . . 109.5
C21 C23 H23B . . 109.5
H23A C23 H23B . . 109.5
C21 C23 H23C . . 109.5
H23A C23 H23C . . 109.5
H23B C23 H23C . . 109.5
N4 C24 C25 . . 109.12(13)
N4 C24 C26 . . 116.05(13)
C25 C24 C26 . . 110.30(14)
N4 C24 H24 . . 107.0
C25 C24 H24 . . 107.0
C26 C24 H24 . . 107.0
C24 C25 H25A . . 109.5
C24 C25 H25B . . 109.5
H25A C25 H25B . . 109.5
C24 C25 H25C . . 109.5
H25A C25 H25C . . 109.5
H25B C25 H25C . . 109.5
C24 C26 H26A . . 109.5
C24 C26 H26B . . 109.5
H26A C26 H26B . . 109.5
C24 C26 H26C . . 109.5
H26A C26 H26C . . 109.5
H26B C26 H26C . . 109.5
C28 C27 H27A . . 109.5
C28 C27 H27B . . 109.5
H27A C27 H27B . . 109.5
C28 C27 H27C . . 109.5
H27A C27 H27C . . 109.5
H27B C27 H27C . . 109.5
O3 C28 C29 . . 125.69(14)
O3 C28 C27 . . 115.04(13)
C29 C28 C27 . . 119.26(13)
C28 C29 C30 . . 130.49(13)
C28 C29 H29 . . 114.8
C30 C29 H29 . . 114.8
N5 C30 C29 . . 123.81(13)
N5 C30 C31 . . 122.41(14)
C29 C30 C31 . . 113.75(13)
C30 C31 H31A . . 109.5
C30 C31 H31B . . 109.5
H31A C31 H31B . . 109.5
C30 C31 H31C . . 109.5
H31A C31 H31C . . 109.5
H31B C31 H31C . . 109.5
N5 C32 C33 . . 111.92(12)
N5 C32 H32A . . 109.2
C33 C32 H32A . . 109.2
N5 C32 H32B . . 109.2
C33 C32 H32B . . 109.2
H32A C32 H32B . . 107.9
N6 C33 C32 . . 113.53(12)
N6 C33 H33A . . 108.9
C32 C33 H33A . . 108.9
N6 C33 H33B . . 108.9
C32 C33 H33B . . 108.9
H33A C33 H33B . . 107.7
N6 C34 C35 . . 111.27(13)
N6 C34 C36 . . 116.49(14)
C35 C34 C36 . . 109.67(13)
N6 C34 H34 . . 106.2
C35 C34 H34 . . 106.2
C36 C34 H34 . . 106.2
C34 C35 H35A . . 109.5
C34 C35 H35B . . 109.5
H35A C35 H35B . . 109.5
C34 C35 H35C . . 109.5
H35A C35 H35C . . 109.5
H35B C35 H35C . . 109.5
C34 C36 H36A . . 109.5
C34 C36 H36B . . 109.5
H36A C36 H36B . . 109.5
C34 C36 H36C . . 109.5
H36A C36 H36C . . 109.5
H36B C36 H36C . . 109.5
N6 C37 C39 . . 108.83(13)
N6 C37 C38 . . 115.81(14)
C39 C37 C38 . . 110.75(14)
N6 C37 H37 . . 107.0
C39 C37 H37 . . 107.0
C38 C37 H37 . . 107.0
C37 C38 H38A . . 109.5
C37 C38 H38B . . 109.5
H38A C38 H38B . . 109.5
C37 C38 H38C . . 109.5
H38A C38 H38C . . 109.5
H38B C38 H38C . . 109.5
C37 C39 H39A . . 109.5
C37 C39 H39B . . 109.5
H39A C39 H39B . . 109.5
C37 C39 H39C . . 109.5
H39A C39 H39C . . 109.5
H39B C39 H39C . . 109.5
C41 C40 C40 . 2_655 114.8(3)
C41 C40 H40A . . 108.6
C40 C40 H40A 2_655 . 108.6
C41 C40 H40B . . 108.6
C40 C40 H40B 2_655 . 108.6
H40A C40 H40B . . 107.5
C40 C41 C42 . . 113.6(2)
C40 C41 H41A . . 108.8
C42 C41 H41A . . 108.8
C40 C41 H41B . . 108.8
C42 C41 H41B . . 108.8
H41A C41 H41B . . 107.7
C41 C42 H42A . . 109.5
C41 C42 H42B . . 109.5
H42A C42 H42B . . 109.5
C41 C42 H42C . . 109.5
H42A C42 H42C . . 109.5
H42B C42 H42C . . 109.5
O2 Ca1 O3 . . 76.06(4)
O2 Ca1 O1 . . 76.59(4)
O3 Ca1 O1 . . 76.13(4)
O2 Ca1 N1 . . 111.34(4)
O3 Ca1 N1 . . 149.69(4)
O1 Ca1 N1 . . 77.25(4)
O2 Ca1 N5 . . 149.95(4)
O3 Ca1 N5 . . 78.25(4)
O1 Ca1 N5 . . 111.92(4)
N1 Ca1 N5 . . 98.70(4)
O2 Ca1 N3 . . 77.88(4)
O3 Ca1 N3 . . 112.38(4)
O1 Ca1 N3 . . 150.05(4)
N1 Ca1 N3 . . 97.92(4)
N5 Ca1 N3 . . 98.02(4)
O2 Ca1 Ca2 . . 45.51(3)
O3 Ca1 Ca2 . . 45.54(2)
O1 Ca1 Ca2 . . 45.38(3)
N1 Ca1 Ca2 . . 118.30(3)
N5 Ca1 Ca2 . . 119.69(3)
N3 Ca1 Ca2 . . 119.62(3)
O1 Ca2 O1 . 2 111.99(5)
O1 Ca2 O2 . 2 167.31(4)
O1 Ca2 O2 2 2 75.68(4)
O1 Ca2 O2 . . 75.68(4)
O1 Ca2 O2 2 . 167.31(4)
O2 Ca2 O2 2 . 98.76(5)
O1 Ca2 O3 . . 75.24(3)
O1 Ca2 O3 2 . 97.10(4)
O2 Ca2 O3 2 . 114.69(4)
O2 Ca2 O3 . . 74.63(4)
O1 Ca2 O3 . 2 97.10(3)
O1 Ca2 O3 2 2 75.24(3)
O2 Ca2 O3 2 2 74.63(4)
O2 Ca2 O3 . 2 114.69(4)
O3 Ca2 O3 . 2 166.53(6)
O1 Ca2 Ca1 . . 45.15(2)
O1 Ca2 Ca1 2 . 133.99(3)
O2 Ca2 Ca1 2 . 136.46(3)
O2 Ca2 Ca1 . . 44.56(2)
O3 Ca2 Ca1 . . 44.63(2)
O3 Ca2 Ca1 2 . 135.18(2)
O1 Ca2 Ca1 . 2 133.99(3)
O1 Ca2 Ca1 2 2 45.15(2)
O2 Ca2 Ca1 2 2 44.56(2)
O2 Ca2 Ca1 . 2 136.46(3)
O3 Ca2 Ca1 . 2 135.18(2)
O3 Ca2 Ca1 2 2 44.63(2)
Ca1 Ca2 Ca1 . . 178.905(17)
C2 O1 Ca1 . . 129.03(9)
C2 O1 Ca2 . . 141.40(9)
Ca1 O1 Ca2 . . 89.47(3)
C15 O2 Ca1 . . 127.83(9)
C15 O2 Ca2 . . 141.58(9)
Ca1 O2 Ca2 . . 89.93(4)
C28 O3 Ca1 . . 129.24(9)
C28 O3 Ca2 . . 140.91(9)
Ca1 O3 Ca2 . . 89.82(3)
C4 N1 C6 . . 119.69(13)
C4 N1 Ca1 . . 126.46(10)
C6 N1 Ca1 . . 112.81(9)
C17 N3 C19 . . 120.03(12)
C17 N3 Ca1 . . 125.30(9)
C19 N3 Ca1 . . 114.12(9)
C20 N4 C21 . . 113.84(12)
C20 N4 C24 . . 114.37(12)
C21 N4 C24 . . 115.50(12)
C30 N5 C32 . . 120.04(12)
C30 N5 Ca1 . . 126.39(10)
C32 N5 Ca1 . . 113.15(9)
C33 N6 C34 . . 113.61(12)
C33 N6 C37 . . 114.16(12)
C34 N6 C37 . . 116.29(12)

loop_
_geom_bond_atom_site_label_1
_geom_bond_atom_site_label_2
_geom_bond_site_symmetry_2
_geom_bond_distance
_geom_bond_publ_flag
C1 C2 . 1.510(2) ?
C1 H1A . 0.9600 ?
C1 H1B . 0.9600 ?
C1 H1C . 0.9600 ?
C2 O1 . 1.2953(17) ?
C2 C3 . 1.375(2) ?
C3 C4 . 1.442(2) ?
C3 H3 . 0.9300 ?
C4 N1 . 1.3066(19) ?
C4 C5 . 1.514(2) ?
C5 H5A . 0.9600 ?
C5 H5B . 0.9600 ?
C5 H5C . 0.9600 ?
C6 N1 . 1.4652(19) ?
C6 C7 . 1.520(2) ?
C6 H6A . 0.9700 ?
C6 H6B . 0.9700 ?
C7 N2X . 1.431(12) ?
C7 N2 . 1.478(9) ?
C7 H7A . 0.9700 ?
C7 H7B . 0.9700 ?
N2 C11 . 1.464(9) ?
N2 C8 . 1.470(10) ?
C8 C9 . 1.520(5) ?
C8 C10 . 1.533(5) ?
C8 H8 . 0.9800 ?
C9 H9A . 0.9600 ?
C9 H9B . 0.9600 ?
C9 H9C . 0.9600 ?
C10 H10A . 0.9600 ?
C10 H10B . 0.9600 ?
C10 H10C . 0.9600 ?
C11 C13 . 1.524(5) ?
C11 C12 . 1.533(7) ?
C11 H11 . 0.9800 ?
C12 H12A . 0.9600 ?
C12 H12B . 0.9600 ?
C12 H12C . 0.9600 ?
C13 H13A . 0.9600 ?
C13 H13B . 0.9600 ?
C13 H13C . 0.9600 ?
N2X C8X . 1.469(12) ?
N2X C11X . 1.472(11) ?
C8X C9X . 1.507(8) ?
C8X C10X . 1.545(7) ?
C8X H8X . 0.9800 ?
C9X H9X1 . 0.9600 ?
C9X H9X2 . 0.9600 ?
C9X H9X3 . 0.9600 ?
C10X H10D . 0.9600 ?
C10X H10E . 0.9600 ?
C10X H10F . 0.9600 ?
C11X C13X . 1.527(6) ?
C11X C12X . 1.539(7) ?
C11X H11X . 0.9800 ?
C12X H12D . 0.9600 ?
C12X H12E . 0.9600 ?
C12X H12F . 0.9600 ?
C13X H13D . 0.9600 ?
C13X H13E . 0.9600 ?
C13X H13F . 0.9600 ?
C14 C15 . 1.502(2) ?
C14 H14A . 0.9600 ?
C14 H14B . 0.9600 ?
C14 H14C . 0.9600 ?
C15 O2 . 1.2965(17) ?
C15 C16 . 1.372(2) ?
C16 C17 . 1.444(2) ?
C16 H16 . 0.9300 ?
C17 N3 . 1.2990(19) ?
C17 C18 . 1.519(2) ?
C18 H18A . 0.9600 ?
C18 H18B . 0.9600 ?
C18 H18C . 0.9600 ?
C19 N3 . 1.4675(18) ?
C19 C20 . 1.529(2) ?
C19 H19A . 0.9700 ?
C19 H19B . 0.9700 ?
C20 N4 . 1.4602(19) ?
C20 H20A . 0.9700 ?
C20 H20B . 0.9700 ?
C21 N4 . 1.4691(19) ?
C21 C23 . 1.527(2) ?
C21 C22 . 1.529(2) ?
C21 H21 . 0.9800 ?
C22 H22A . 0.9600 ?
C22 H22B . 0.9600 ?
C22 H22C . 0.9600 ?
C23 H23A . 0.9600 ?
C23 H23B . 0.9600 ?
C23 H23C . 0.9600 ?
C24 N4 . 1.4824(19) ?
C24 C25 . 1.524(2) ?
C24 C26 . 1.534(2) ?
C24 H24 . 0.9800 ?
C25 H25A . 0.9600 ?
C25 H25B . 0.9600 ?
C25 H25C . 0.9600 ?
C26 H26A . 0.9600 ?
C26 H26B . 0.9600 ?
C26 H26C . 0.9600 ?
C27 C28 . 1.507(2) ?
C27 H27A . 0.9600 ?
C27 H27B . 0.9600 ?
C27 H27C . 0.9600 ?
C28 O3 . 1.2974(17) ?
C28 C29 . 1.371(2) ?
C29 C30 . 1.441(2) ?
C29 H29 . 0.9300 ?
C30 N5 . 1.3063(19) ?
C30 C31 . 1.516(2) ?
C31 H31A . 0.9600 ?
C31 H31B . 0.9600 ?
C31 H31C . 0.9600 ?
C32 N5 . 1.4663(19) ?
C32 C33 . 1.529(2) ?
C32 H32A . 0.9700 ?
C32 H32B . 0.9700 ?
C33 N6 . 1.4552(19) ?
C33 H33A . 0.9700 ?
C33 H33B . 0.9700 ?
C34 N6 . 1.4683(19) ?
C34 C35 . 1.528(2) ?
C34 C36 . 1.528(2) ?
C34 H34 . 0.9800 ?
C35 H35A . 0.9600 ?
C35 H35B . 0.9600 ?
C35 H35C . 0.9600 ?
C36 H36A . 0.9600 ?
C36 H36B . 0.9600 ?
C36 H36C . 0.9600 ?
C37 N6 . 1.485(2) ?
C37 C39 . 1.525(2) ?
C37 C38 . 1.538(2) ?
C37 H37 . 0.9800 ?
C38 H38A . 0.9600 ?
C38 H38B . 0.9600 ?
C38 H38C . 0.9600 ?
C39 H39A . 0.9600 ?
C39 H39B . 0.9600 ?
C39 H39C . 0.9600 ?
C40 C41 . 1.503(3) ?
C40 C40 2_655 1.505(4) ?
C40 H40A . 0.9700 ?
C40 H40B . 0.9700 ?
C41 C42 . 1.519(3) ?
C41 H41A . 0.9700 ?
C41 H41B . 0.9700 ?
C42 H42A . 0.9600 ?
C42 H42B . 0.9600 ?
C42 H42C . 0.9600 ?
Ca1 O1 . 2.3348(10) y
Ca1 O2 . 2.3107(10) y
Ca1 O3 . 2.3136(10) y
Ca1 N1 . 2.4323(12) y
Ca1 N3 . 2.4522(12) y
Ca1 N5 . 2.4510(12) y
Ca1 Ca2 . 3.2931(3) ?
Ca2 O1 . 2.3442(10) y
Ca2 O2 . 2.3490(10) y
Ca2 O3 . 2.3506(10) y
